data_7127031
loop_
_publ_author_name
'Sekine, Yoshihiro'
'Chen, Jian'
'Eguchi, Naoki'
'Miyasaka, Hitoshi'

_publ_section_title
;
 Fine tuning of intra-lattice electron transfers through site doping in
 tetraoxolene-bridged iron honeycomb layers.
;
_journal_issue 74
_journal_name_full 'Chemical communications (Cambridge, England)'
_journal_page_first 10867
_journal_page_last 10870
_journal_paper_doi 10.1039/d0cc03808c
_journal_volume 56
_journal_year 2020
_chemical_formula_moiety 'Br2.118 C18 Cl3.882 Fe2 O12, 2(C12 H28 N)'
_chemical_formula_sum 'C42 H56 Br2.12 Cl3.88 Fe2 N2 O12'
_chemical_formula_weight 1199.54
_space_group_crystal_system monoclinic
_space_group_IT_number 14
_space_group_name_Hall '-P 2yn'
_space_group_name_H-M_alt 'P 1 21/n 1'
_atom_sites_solution_hydrogens geom
_atom_sites_solution_primary dual
_audit_creation_date 2020-07-28
_audit_creation_method
;
Olex2 1.3
(compiled Nov 21 2019 18:19:11 for OlexSys, GUI svn.r6003)
;
_audit_update_record
;
2020-08-04 deposited with the CCDC.	2020-08-06 downloaded from the CCDC.
;
_cell_angle_alpha 90
_cell_angle_beta 101.410(9)
_cell_angle_gamma 90
_cell_formula_units_Z 2
_cell_length_a 10.8837(10)
_cell_length_b 20.7386(13)
_cell_length_c 12.3417(11)
_cell_measurement_reflns_used 5392
_cell_measurement_temperature 103.15
_cell_measurement_theta_max 30.0470
_cell_measurement_theta_min 1.9260
_cell_volume 2730.6(4)
_computing_cell_refinement 'CrysAlisPro 1.171.39.46 (Rigaku OD, 2018)'
_computing_data_collection 'CrysAlisPro 1.171.39.46 (Rigaku OD, 2018)'
_computing_data_reduction 'CrysAlisPro 1.171.39.46 (Rigaku OD, 2018)'
_computing_molecular_graphics 'Olex2 1.3 (Dolomanov et al., 2009)'
_computing_publication_material 'Olex2 1.3 (Dolomanov et al., 2009)'
_computing_structure_refinement 'SHELXL 2014/7 (Sheldrick, 2015)'
_computing_structure_solution 'SHELXT 2014/5 (Sheldrick, 2014)'
_diffrn_ambient_temperature 103.15
_diffrn_detector 'CCD plate'
_diffrn_measured_fraction_theta_full 0.989
_diffrn_measured_fraction_theta_max 0.976
_diffrn_measurement_details
;
List of Runs (angles in degrees, time in seconds):

  # Type    Start    End  Width  t~exp~   \w     \q     \k     \f   Frames
#--------------------------------------------------------------------------
  1  \w   -110.00  70.00   0.50   10.00    --  -20.00  45.00   0.00  360
  2  \w   -110.00  70.00   0.50   10.00    --  -20.00  45.00  90.00  360
;
_diffrn_measurement_device 'abstract diffractometer'
_diffrn_measurement_device_type 'dtrek-CrysAlisPro-abstract goniometer imported rigaku-d*trek images'
_diffrn_measurement_method '\w scans'
_diffrn_orient_matrix_type 'CrysAlisPro convention (1999,Acta A55,543-557)'
_diffrn_orient_matrix_UB_11 0.0120634000
_diffrn_orient_matrix_UB_12 -0.0241848000
_diffrn_orient_matrix_UB_13 -0.0371304000
_diffrn_orient_matrix_UB_21 0.0451747000
_diffrn_orient_matrix_UB_22 0.0202554000
_diffrn_orient_matrix_UB_23 -0.0169638000
_diffrn_orient_matrix_UB_31 0.0473002000
_diffrn_orient_matrix_UB_32 -0.0131585000
_diffrn_orient_matrix_UB_33 0.0421442000
_diffrn_radiation_monochromator graphite
_diffrn_radiation_probe x-ray
_diffrn_radiation_type 'Mo K\a'
_diffrn_radiation_wavelength 0.71073
_diffrn_reflns_av_R_equivalents 0.0714
_diffrn_reflns_av_unetI/netI 0.0785
_diffrn_reflns_Laue_measured_fraction_full 0.989
_diffrn_reflns_Laue_measured_fraction_max 0.976
_diffrn_reflns_limit_h_max 14
_diffrn_reflns_limit_h_min -10
_diffrn_reflns_limit_k_max 26
_diffrn_reflns_limit_k_min -26
_diffrn_reflns_limit_l_max 10
_diffrn_reflns_limit_l_min -16
_diffrn_reflns_number 20720
_diffrn_reflns_point_group_measured_fraction_full 0.989
_diffrn_reflns_point_group_measured_fraction_max 0.976
_diffrn_reflns_theta_full 25.242
_diffrn_reflns_theta_max 27.500
_diffrn_reflns_theta_min 2.587
_diffrn_source 'fine-focus sealed X-ray tube'
_diffrn_source_type 'Enhance (Mo) X-ray Source'
_exptl_absorpt_coefficient_mu 2.326
_exptl_absorpt_correction_T_max 1.00000
_exptl_absorpt_correction_T_min 0.66894
_exptl_absorpt_correction_type multi-scan
_exptl_absorpt_process_details
;
CrysAlisPro 1.171.39.46 (Rigaku Oxford Diffraction, 2018)
Empirical absorption correction using spherical harmonics,
 implemented in SCALE3 ABSPACK scaling algorithm.
;
_exptl_crystal_colour black
_exptl_crystal_colour_primary black
_exptl_crystal_density_diffrn 1.459
_exptl_crystal_description hexagonal
_exptl_crystal_F_000 1220
_exptl_crystal_size_max 0.165
_exptl_crystal_size_mid 0.128
_exptl_crystal_size_min 0.043
_refine_diff_density_max 0.874
_refine_diff_density_min -1.247
_refine_diff_density_rms 0.155
_refine_ls_extinction_method none
_refine_ls_goodness_of_fit_ref 1.169
_refine_ls_hydrogen_treatment constr
_refine_ls_matrix_type full
_refine_ls_number_parameters 314
_refine_ls_number_reflns 6116
_refine_ls_number_restraints 15
_refine_ls_restrained_S_all 1.169
_refine_ls_R_factor_all 0.1544
_refine_ls_R_factor_gt 0.1010
_refine_ls_shift/su_max 0.000
_refine_ls_shift/su_mean 0.000
_refine_ls_structure_factor_coef Fsqd
_refine_ls_weighting_details 'w=1/[\s^2^(Fo^2^)+48.9236P] where P=(Fo^2^+2Fc^2^)/3'
_refine_ls_weighting_scheme calc
_refine_ls_wR_factor_gt 0.2087
_refine_ls_wR_factor_ref 0.2303
_reflns_Friedel_coverage 0.000
_reflns_number_gt 3929
_reflns_number_total 6116
_reflns_threshold_expression 'I > 2\s(I)'
_cod_data_source_file d0cc03808c2.cif
_cod_data_source_block Br-035-d_CCDC-2014804_R1
_cod_depositor_comments 'Adding full bibliography for 7127029--7127048.cif.'
_cod_database_code 7127031
_shelx_shelxl_version_number 2014/7
_chemical_oxdiff_formula 'C42 H56 Cl3.88 Br2.12 Fe2 N2 O12'
_shelx_space_group_comment
;
The symmetry employed for this shelxl refinement is uniquely defined
by the following loop, which should always be used as a source of
symmetry information in preference to the above space-group names.
They are only intended as comments.
;
_reflns_odcompleteness_completeness 88.73
_reflns_odcompleteness_iscentric 1
_reflns_odcompleteness_theta 30.98
_olex2_refinement_description
;
1. Fixed Uiso
 At 1.2 times of:
  All C(H,H) groups
 At 1.5 times of:
  All C(H,H,H) groups
2. Restrained distances
 C6-Br2
 1.88 with sigma of 0.02
 C6-Cl2
 1.73 with sigma of 0.02
 Cl3-C8
 1.73 with sigma of 0.02
3. Rigid bond restraints
 Br1, Br3, Cl3, Cl1
 with sigma for 1-2 distances of 0.01 and sigma for 1-3 distances of 0.01
4. Uiso/Uaniso restraints and constraints
Br1 \\sim Br3 \\sim Cl3 \\sim Cl1: within 1.7A with sigma of 0.04 and sigma for
terminal atoms of 0.08 within 1.7A
Uanis(Cl2) = Uanis(Br2)
5. Rigid body (RIGU) restrains
 Cl2, Br2
 with sigma for 1-2 distances of 0.002 and sigma for 1-3 distances of 0.002
6. Others
 Fixed Sof: Br1(0.35834) Cl3(0.65768) Cl2(0.64166) Br3(0.34232) Cl1(0.64166)
 Br2(0.35834)
7.a Secondary CH2 refined with riding coordinates:
 C20(H20A,H20B), C10(H10A,H10B), C19(H19A,H19B), C14(H14A,H14B), C13(H13A,
 H13B), C16(H16A,H16B), C11(H11A,H11B), C17(H17A,H17B)
7.b Idealised Me refined as rotating group:
 C21(H21A,H21B,H21C), C15(H15A,H15B,H15C), C18(H18A,H18B,H18C), C12(H12A,H12B,
 H12C)
;
_olex2_submission_special_instructions 'No special instructions were received'
_oxdiff_exptl_absorpt_empirical_details
;
Empirical correction (ABSPACK) includes:
- Absorption correction using spherical harmonics
- Frame scaling
- Detector area scaling
;
_oxdiff_exptl_absorpt_empirical_full_max 1.521
_oxdiff_exptl_absorpt_empirical_full_min 0.666

loop_
_space_group_symop_operation_xyz
'x, y, z'
'-x+1/2, y+1/2, -z+1/2'
'-x, -y, -z'
'x-1/2, -y-1/2, z-1/2'

loop_
_atom_site_label
_atom_site_type_symbol
_atom_site_fract_x
_atom_site_fract_y
_atom_site_fract_z
_atom_site_U_iso_or_equiv
_atom_site_adp_type
_atom_site_occupancy
_atom_site_site_symmetry_order
_atom_site_calc_flag
_atom_site_refinement_flags_posn
_atom_site_refinement_flags_adp
_atom_site_refinement_flags_occupancy
_atom_site_disorder_assembly
_atom_site_disorder_group
Fe1 Fe 1.03958(13) 0.68948(6) 0.46913(11) 0.0247(3) Uani 1 1 d . . . . .
Br1 Br 0.9297(7) 0.6668(4) 0.0506(4) 0.0289(19) Uani 0.3583 1 d . U P A -2
Cl3 Cl 1.2999(9) 0.4803(6) 0.5166(9) 0.036(4) Uani 0.6577 1 d D U P B 2
Cl2 Cl 0.663(5) 0.829(2) 0.386(3) 0.038(3) Uani 0.6417 1 d D . P C 2
O5 O 1.0976(6) 0.3810(3) 0.5297(5) 0.0269(14) Uani 1 1 d . . . . .
O3 O 0.6895(6) 0.7533(3) -0.0003(5) 0.0282(14) Uani 1 1 d . . . . .
O4 O 0.5741(6) 0.8120(3) 0.1352(5) 0.0289(14) Uani 1 1 d . . . . .
O1 O 0.9011(6) 0.7536(3) 0.4384(5) 0.0266(14) Uani 1 1 d . . . . .
O2 O 1.0094(6) 0.6871(3) 0.3029(5) 0.0291(14) Uani 1 1 d . . . . .
O6 O 1.1420(6) 0.6041(3) 0.4741(5) 0.0292(15) Uani 1 1 d . . . . .
N1 N 0.3875(7) 0.6399(4) 0.2443(7) 0.0312(18) Uani 1 1 d . . . . .
C2 C 0.9067(8) 0.7160(4) 0.2589(7) 0.0237(19) Uani 1 1 d . . . . .
C5 C 0.6796(9) 0.7841(4) 0.1796(8) 0.027(2) Uani 1 1 d . . . . .
C4 C 0.7430(8) 0.7487(4) 0.1039(7) 0.0235(19) Uani 1 1 d . . . . .
C7 C 1.0605(9) 0.4382(4) 0.5157(7) 0.027(2) Uani 1 1 d . . . . .
C3 C 0.8515(9) 0.7139(4) 0.1456(7) 0.026(2) Uani 1 1 d . . . . .
C1 C 0.8441(9) 0.7538(4) 0.3343(7) 0.0254(19) Uani 1 1 d . . . . .
C6 C 0.7325(8) 0.7871(4) 0.2943(7) 0.0261(19) Uani 1 1 d D . . . .
C8 C 1.1357(8) 0.4920(4) 0.5081(8) 0.029(2) Uani 1 1 d D . . . .
C20 C 0.2818(9) 0.7519(5) 0.2463(9) 0.036(2) Uani 1 1 d . . . . .
H20A H 0.2805 0.7457 0.3256 0.043 Uiso 1 1 calc R U . . .
H20B H 0.1999 0.7378 0.2028 0.043 Uiso 1 1 calc R U . . .
C9 C 1.0818(9) 0.5531(5) 0.4880(7) 0.027(2) Uani 1 1 d . . . . .
C10 C 0.2675(10) 0.6089(5) 0.1830(8) 0.036(2) Uani 1 1 d . . . . .
H10A H 0.2574 0.6199 0.1037 0.044 Uiso 1 1 calc R U . . .
H10B H 0.1963 0.6286 0.2101 0.044 Uiso 1 1 calc R U . . .
C19 C 0.3847(9) 0.7113(5) 0.2156(8) 0.032(2) Uani 1 1 d . . . . .
H19A H 0.4660 0.7302 0.2518 0.038 Uiso 1 1 calc R U . . .
H19B H 0.3791 0.7151 0.1348 0.038 Uiso 1 1 calc R U . . .
C14 C 0.4949(9) 0.6668(5) 0.4464(8) 0.034(2) Uani 1 1 d . . . . .
H14A H 0.4805 0.7138 0.4377 0.040 Uiso 1 1 calc R U . . .
H14B H 0.5784 0.6569 0.4301 0.040 Uiso 1 1 calc R U . . .
C13 C 0.3936(9) 0.6302(5) 0.3675(8) 0.033(2) Uani 1 1 d . . . . .
H13A H 0.4054 0.5836 0.3836 0.040 Uiso 1 1 calc R U . . .
H13B H 0.3113 0.6424 0.3840 0.040 Uiso 1 1 calc R U . . .
C16 C 0.5030(10) 0.6089(5) 0.2129(9) 0.038(2) Uani 1 1 d . . . . .
H16A H 0.5780 0.6326 0.2516 0.045 Uiso 1 1 calc R U . . .
H16B H 0.5097 0.5642 0.2415 0.045 Uiso 1 1 calc R U . . .
C21 C 0.3013(10) 0.8225(5) 0.2243(9) 0.041(3) Uani 1 1 d . . . . .
H21A H 0.3040 0.8285 0.1461 0.061 Uiso 1 1 calc R U . . .
H21B H 0.3805 0.8370 0.2700 0.061 Uiso 1 1 calc R U . . .
H21C H 0.2320 0.8477 0.2426 0.061 Uiso 1 1 calc R U . . .
C11 C 0.2581(11) 0.5362(5) 0.1929(10) 0.049(3) Uani 1 1 d . . . . .
H11A H 0.2645 0.5242 0.2714 0.058 Uiso 1 1 calc R U . . .
H11B H 0.3283 0.5155 0.1659 0.058 Uiso 1 1 calc R U . . .
C15 C 0.4897(11) 0.6461(6) 0.5650(8) 0.047(3) Uani 1 1 d . . . . .
H15A H 0.4033 0.6492 0.5762 0.071 Uiso 1 1 calc R U . . .
H15B H 0.5436 0.6744 0.6176 0.071 Uiso 1 1 calc R U . . .
H15C H 0.5190 0.6015 0.5768 0.071 Uiso 1 1 calc R U . . .
C17 C 0.5070(13) 0.6067(5) 0.0901(10) 0.054(3) Uani 1 1 d . . . . .
H17A H 0.4315 0.5844 0.0492 0.065 Uiso 1 1 calc R U . . .
H17B H 0.5073 0.6511 0.0608 0.065 Uiso 1 1 calc R U . . .
C18 C 0.6242(14) 0.5712(6) 0.0732(13) 0.071(4) Uani 1 1 d . . . . .
H18A H 0.6286 0.5719 -0.0053 0.107 Uiso 1 1 calc R U . . .
H18B H 0.6210 0.5264 0.0979 0.107 Uiso 1 1 calc R U . . .
H18C H 0.6986 0.5924 0.1163 0.107 Uiso 1 1 calc R U . . .
C12 C 0.1331(13) 0.5120(6) 0.1251(12) 0.072(4) Uani 1 1 d . . . . .
H12A H 0.1260 0.5248 0.0477 0.107 Uiso 1 1 calc R U . . .
H12B H 0.0637 0.5309 0.1543 0.107 Uiso 1 1 calc R U . . .
H12C H 0.1296 0.4649 0.1299 0.107 Uiso 1 1 calc R U . . .
Br3 Br 1.3052(7) 0.4810(4) 0.5179(7) 0.040(3) Uani 0.3423 1 d . U P B -2
Cl1 Cl 0.9213(12) 0.6668(4) 0.0532(10) 0.050(4) Uani 0.6417 1 d . U P A 2
Br2 Br 0.655(4) 0.8386(17) 0.386(3) 0.038(3) Uani 0.3583 1 d D . P C -2

loop_
_atom_site_aniso_label
_atom_site_aniso_U_11
_atom_site_aniso_U_22
_atom_site_aniso_U_33
_atom_site_aniso_U_23
_atom_site_aniso_U_13
_atom_site_aniso_U_12
Fe1 0.0274(7) 0.0219(6) 0.0229(6) 0.0008(5) 0.0000(5) -0.0007(5)
Br1 0.020(3) 0.059(4) 0.007(2) -0.001(2) 0.0007(18) 0.005(2)
Cl3 0.038(6) 0.035(7) 0.047(6) 0.005(4) 0.036(5) 0.001(4)
Cl2 0.034(4) 0.049(9) 0.0288(10) -0.006(4) 0.0023(19) 0.013(4)
O5 0.030(4) 0.019(3) 0.029(4) -0.001(3) -0.001(3) 0.002(3)
O3 0.032(4) 0.029(3) 0.021(3) -0.005(3) 0.000(3) 0.001(3)
O4 0.027(3) 0.030(3) 0.027(4) -0.001(3) -0.002(3) 0.002(3)
O1 0.030(4) 0.024(3) 0.026(3) -0.001(3) 0.005(3) 0.003(3)
O2 0.029(4) 0.029(3) 0.027(4) 0.000(3) 0.000(3) 0.006(3)
O6 0.028(3) 0.026(3) 0.031(4) 0.004(3) -0.001(3) -0.001(3)
N1 0.032(5) 0.028(4) 0.036(5) 0.001(3) 0.011(4) 0.001(3)
C2 0.027(5) 0.022(4) 0.022(5) -0.001(3) 0.005(4) -0.003(4)
C5 0.027(5) 0.020(4) 0.034(5) 0.000(4) 0.008(4) -0.002(4)
C4 0.025(5) 0.024(4) 0.018(4) 0.003(3) -0.004(4) -0.003(4)
C7 0.029(5) 0.029(5) 0.022(5) -0.007(4) -0.003(4) 0.002(4)
C3 0.034(5) 0.017(4) 0.023(5) -0.002(3) -0.004(4) 0.001(4)
C1 0.029(5) 0.021(4) 0.025(5) 0.000(4) 0.000(4) -0.003(4)
C6 0.028(5) 0.030(5) 0.019(5) -0.002(4) 0.002(4) -0.002(4)
C8 0.034(5) 0.024(5) 0.027(5) -0.001(4) 0.000(4) 0.002(4)
C20 0.032(6) 0.040(6) 0.038(6) 0.004(5) 0.012(5) 0.001(4)
C9 0.028(5) 0.032(5) 0.019(5) 0.001(4) -0.003(4) 0.000(4)
C10 0.036(6) 0.039(6) 0.029(5) 0.000(4) -0.005(4) -0.002(5)
C19 0.034(6) 0.032(5) 0.029(5) -0.001(4) 0.007(4) -0.004(4)
C14 0.035(5) 0.031(5) 0.033(5) -0.001(4) 0.001(4) 0.006(4)
C13 0.037(6) 0.037(5) 0.025(5) 0.000(4) 0.006(4) -0.002(4)
C16 0.037(6) 0.027(5) 0.052(7) 0.000(5) 0.017(5) 0.005(4)
C21 0.034(6) 0.042(6) 0.044(6) -0.006(5) 0.004(5) 0.004(5)
C11 0.054(7) 0.034(6) 0.049(7) -0.002(5) -0.011(6) -0.005(5)
C15 0.056(8) 0.051(7) 0.027(6) -0.009(5) -0.009(5) 0.006(6)
C17 0.085(10) 0.029(6) 0.058(8) 0.005(5) 0.041(7) 0.009(6)
C18 0.085(11) 0.034(7) 0.104(12) -0.011(7) 0.042(9) 0.003(7)
C12 0.078(10) 0.043(7) 0.075(10) 0.004(7) -0.029(8) -0.020(7)
Br3 0.033(4) 0.020(4) 0.057(5) 0.011(3) -0.016(3) 0.004(3)
Cl1 0.066(8) 0.016(4) 0.067(7) 0.003(4) 0.010(5) 0.012(4)
Br2 0.034(4) 0.049(9) 0.0288(10) -0.006(4) 0.0023(19) 0.013(4)

loop_
_atom_type_symbol
_atom_type_description
_atom_type_scat_dispersion_real
_atom_type_scat_dispersion_imag
_atom_type_scat_source
C C 0.0033 0.0016 'International Tables Vol C Tables 4.2.6.8 and 6.1.1.4'
H H 0.0000 0.0000 'International Tables Vol C Tables 4.2.6.8 and 6.1.1.4'
Br Br -0.2901 2.4595 'International Tables Vol C Tables 4.2.6.8 and 6.1.1.4'
Cl Cl 0.1484 0.1585 'International Tables Vol C Tables 4.2.6.8 and 6.1.1.4'
Fe Fe 0.3463 0.8444 'International Tables Vol C Tables 4.2.6.8 and 6.1.1.4'
N N 0.0061 0.0033 'International Tables Vol C Tables 4.2.6.8 and 6.1.1.4'
O O 0.0106 0.0060 'International Tables Vol C Tables 4.2.6.8 and 6.1.1.4'

loop_
_geom_angle_atom_site_label_1
_geom_angle_atom_site_label_2
_geom_angle_atom_site_label_3
_geom_angle
_geom_angle_site_symmetry_1
_geom_angle_site_symmetry_3
_geom_angle_publ_flag
O3 Fe1 O5 166.9(2) 4_676 3_766 ?
O3 Fe1 O4 80.5(3) 4_676 4_676 ?
O3 Fe1 O2 99.8(3) 4_676 . ?
O3 Fe1 O6 95.0(3) 4_676 . ?
O4 Fe1 O5 88.4(3) 4_676 3_766 ?
O4 Fe1 O2 177.3(3) 4_676 . ?
O4 Fe1 O6 88.0(3) 4_676 . ?
O1 Fe1 O5 87.3(2) . 3_766 ?
O1 Fe1 O3 101.5(3) . 4_676 ?
O1 Fe1 O4 100.7(3) . 4_676 ?
O1 Fe1 O2 81.8(3) . . ?
O1 Fe1 O6 162.3(3) . . ?
O2 Fe1 O5 91.0(3) . 3_766 ?
O2 Fe1 O6 89.3(3) . . ?
O6 Fe1 O5 77.5(2) . 3_766 ?
C7 O5 Fe1 116.9(6) . 3_766 ?
C4 O3 Fe1 114.8(6) . 4_575 ?
C5 O4 Fe1 113.1(6) . 4_575 ?
C1 O1 Fe1 112.4(5) . . ?
C2 O2 Fe1 111.8(6) . . ?
C9 O6 Fe1 115.0(6) . . ?
C10 N1 C19 108.7(7) . . ?
C10 N1 C13 107.7(7) . . ?
C10 N1 C16 111.4(8) . . ?
C19 N1 C13 110.9(7) . . ?
C19 N1 C16 109.3(7) . . ?
C13 N1 C16 108.7(8) . . ?
O2 C2 C3 124.6(8) . . ?
O2 C2 C1 116.7(8) . . ?
C3 C2 C1 118.7(8) . . ?
O4 C5 C4 116.2(8) . . ?
O4 C5 C6 123.3(8) . . ?
C6 C5 C4 120.5(8) . . ?
O3 C4 C5 114.6(8) . . ?
O3 C4 C3 125.6(8) . . ?
C3 C4 C5 119.8(8) . . ?
O5 C7 C8 126.0(9) . . ?
O5 C7 C9 113.9(8) . 3_766 ?
C8 C7 C9 120.0(8) . 3_766 ?
C2 C3 Br1 118.9(7) . . ?
C2 C3 Cl1 120.0(8) . . ?
C4 C3 Br1 120.0(7) . . ?
C4 C3 C2 121.0(8) . . ?
C4 C3 Cl1 119.0(8) . . ?
Cl1 C3 Br1 2.2(6) . . ?
O1 C1 C2 115.3(8) . . ?
O1 C1 C6 123.7(8) . . ?
C6 C1 C2 121.0(8) . . ?
Cl2 C6 Br2 5(3) . . ?
C5 C6 Cl2 122.4(19) . . ?
C5 C6 Br2 118.9(13) . . ?
C1 C6 Cl2 118.7(19) . . ?
C1 C6 C5 118.9(8) . . ?
C1 C6 Br2 122.1(14) . . ?
Cl3 C8 Br3 0.8(7) . . ?
C7 C8 Cl3 118.6(8) . . ?
C7 C8 Br3 119.3(7) . . ?
C9 C8 Cl3 120.9(8) . . ?
C9 C8 C7 120.3(8) . . ?
C9 C8 Br3 120.3(8) . . ?
H20A C20 H20B 108.0 . . ?
C19 C20 H20A 109.4 . . ?
C19 C20 H20B 109.4 . . ?
C19 C20 C21 111.0(8) . . ?
C21 C20 H20A 109.4 . . ?
C21 C20 H20B 109.4 . . ?
O6 C9 C7 115.9(8) . 3_766 ?
O6 C9 C8 124.6(9) . . ?
C8 C9 C7 119.4(8) . 3_766 ?
N1 C10 H10A 108.2 . . ?
N1 C10 H10B 108.2 . . ?
N1 C10 C11 116.5(8) . . ?
H10A C10 H10B 107.3 . . ?
C11 C10 H10A 108.2 . . ?
C11 C10 H10B 108.2 . . ?
N1 C19 H19A 107.9 . . ?
N1 C19 H19B 107.9 . . ?
C20 C19 N1 117.8(8) . . ?
C20 C19 H19A 107.9 . . ?
C20 C19 H19B 107.9 . . ?
H19A C19 H19B 107.2 . . ?
H14A C14 H14B 108.4 . . ?
C13 C14 H14A 110.1 . . ?
C13 C14 H14B 110.1 . . ?
C13 C14 C15 108.1(8) . . ?
C15 C14 H14A 110.1 . . ?
C15 C14 H14B 110.1 . . ?
N1 C13 C14 117.1(8) . . ?
N1 C13 H13A 108.0 . . ?
N1 C13 H13B 108.0 . . ?
C14 C13 H13A 108.0 . . ?
C14 C13 H13B 108.0 . . ?
H13A C13 H13B 107.3 . . ?
N1 C16 H16A 108.1 . . ?
N1 C16 H16B 108.1 . . ?
H16A C16 H16B 107.3 . . ?
C17 C16 N1 116.8(9) . . ?
C17 C16 H16A 108.1 . . ?
C17 C16 H16B 108.1 . . ?
C20 C21 H21A 109.5 . . ?
C20 C21 H21B 109.5 . . ?
C20 C21 H21C 109.5 . . ?
H21A C21 H21B 109.5 . . ?
H21A C21 H21C 109.5 . . ?
H21B C21 H21C 109.5 . . ?
C10 C11 H11A 109.6 . . ?
C10 C11 H11B 109.6 . . ?
C10 C11 C12 110.3(9) . . ?
H11A C11 H11B 108.1 . . ?
C12 C11 H11A 109.6 . . ?
C12 C11 H11B 109.6 . . ?
C14 C15 H15A 109.5 . . ?
C14 C15 H15B 109.5 . . ?
C14 C15 H15C 109.5 . . ?
H15A C15 H15B 109.5 . . ?
H15A C15 H15C 109.5 . . ?
H15B C15 H15C 109.5 . . ?
C16 C17 H17A 109.7 . . ?
C16 C17 H17B 109.7 . . ?
H17A C17 H17B 108.2 . . ?
C18 C17 C16 109.8(11) . . ?
C18 C17 H17A 109.7 . . ?
C18 C17 H17B 109.7 . . ?
C17 C18 H18A 109.5 . . ?
C17 C18 H18B 109.5 . . ?
C17 C18 H18C 109.5 . . ?
H18A C18 H18B 109.5 . . ?
H18A C18 H18C 109.5 . . ?
H18B C18 H18C 109.5 . . ?
C11 C12 H12A 109.5 . . ?
C11 C12 H12B 109.5 . . ?
C11 C12 H12C 109.5 . . ?
H12A C12 H12B 109.5 . . ?
H12A C12 H12C 109.5 . . ?
H12B C12 H12C 109.5 . . ?

loop_
_geom_bond_atom_site_label_1
_geom_bond_atom_site_label_2
_geom_bond_distance
_geom_bond_site_symmetry_2
_geom_bond_publ_flag
Fe1 O5 2.092(6) 3_766 ?
Fe1 O3 1.992(6) 4_676 ?
Fe1 O4 2.010(6) 4_676 ?
Fe1 O1 1.990(6) . ?
Fe1 O2 2.014(6) . ?
Fe1 O6 2.087(6) . ?
Br1 C3 1.858(11) . ?
Cl3 C8 1.786(11) . ?
Cl2 C6 1.721(17) . ?
O5 Fe1 2.092(6) 3_766 ?
O5 C7 1.254(10) . ?
O3 Fe1 1.992(6) 4_575 ?
O3 C4 1.306(10) . ?
O4 Fe1 2.010(6) 4_575 ?
O4 C5 1.305(11) . ?
O1 C1 1.312(10) . ?
O2 C2 1.289(10) . ?
O6 C9 1.272(11) . ?
N1 C10 1.517(12) . ?
N1 C19 1.520(12) . ?
N1 C13 1.522(12) . ?
N1 C16 1.529(12) . ?
C2 C3 1.409(12) . ?
C2 C1 1.482(12) . ?
C5 C4 1.464(12) . ?
C5 C6 1.420(12) . ?
C4 C3 1.392(12) . ?
C7 C8 1.398(13) . ?
C7 C9 1.552(13) 3_766 ?
C3 Cl1 1.782(14) . ?
C1 C6 1.399(12) . ?
C6 Br2 1.868(14) . ?
C8 C9 1.398(12) . ?
C8 Br3 1.839(13) . ?
C20 H20A 0.9900 . ?
C20 H20B 0.9900 . ?
C20 C19 1.508(13) . ?
C20 C21 1.511(14) . ?
C9 C7 1.552(13) 3_766 ?
C10 H10A 0.9900 . ?
C10 H10B 0.9900 . ?
C10 C11 1.519(14) . ?
C19 H19A 0.9900 . ?
C19 H19B 0.9900 . ?
C14 H14A 0.9900 . ?
C14 H14B 0.9900 . ?
C14 C13 1.523(13) . ?
C14 C15 1.537(14) . ?
C13 H13A 0.9900 . ?
C13 H13B 0.9900 . ?
C16 H16A 0.9900 . ?
C16 H16B 0.9900 . ?
C16 C17 1.526(15) . ?
C21 H21A 0.9800 . ?
C21 H21B 0.9800 . ?
C21 H21C 0.9800 . ?
C11 H11A 0.9900 . ?
C11 H11B 0.9900 . ?
C11 C12 1.534(15) . ?
C15 H15A 0.9800 . ?
C15 H15B 0.9800 . ?
C15 H15C 0.9800 . ?
C17 H17A 0.9900 . ?
C17 H17B 0.9900 . ?
C17 C18 1.523(17) . ?
C18 H18A 0.9800 . ?
C18 H18B 0.9800 . ?
C18 H18C 0.9800 . ?
C12 H12A 0.9800 . ?
C12 H12B 0.9800 . ?
C12 H12C 0.9800 . ?

loop_
_geom_torsion_atom_site_label_1
_geom_torsion_atom_site_label_2
_geom_torsion_atom_site_label_3
_geom_torsion_atom_site_label_4
_geom_torsion
_geom_torsion_site_symmetry_1
_geom_torsion_site_symmetry_2
_geom_torsion_site_symmetry_3
_geom_torsion_site_symmetry_4
_geom_torsion_publ_flag
Fe1 O5 C7 C8 -177.4(7) 3_766 . . . ?
Fe1 O5 C7 C9 5.2(10) 3_766 . . 3_766 ?
Fe1 O3 C4 C5 2.5(9) 4_575 . . . ?
Fe1 O3 C4 C3 -177.2(7) 4_575 . . . ?
Fe1 O4 C5 C4 -9.1(9) 4_575 . . . ?
Fe1 O4 C5 C6 170.8(7) 4_575 . . . ?
Fe1 O1 C1 C2 -10.3(9) . . . . ?
Fe1 O1 C1 C6 170.0(7) . . . . ?
Fe1 O2 C2 C3 -170.1(7) . . . . ?
Fe1 O2 C2 C1 10.1(9) . . . . ?
Fe1 O6 C9 C7 7.4(10) . . . 3_766 ?
Fe1 O6 C9 C8 -171.3(7) . . . . ?
Cl3 C8 C9 O6 0.3(14) . . . . ?
Cl3 C8 C9 C7 -178.4(7) . . . 3_766 ?
O5 C7 C8 Cl3 1.0(14) . . . . ?
O5 C7 C8 C9 177.5(9) . . . . ?
O5 C7 C8 Br3 0.5(14) . . . . ?
O3 C4 C3 Br1 -2.1(13) . . . . ?
O3 C4 C3 C2 175.2(8) . . . . ?
O3 C4 C3 Cl1 -4.3(13) . . . . ?
O4 C5 C4 O3 4.5(11) . . . . ?
O4 C5 C4 C3 -175.7(8) . . . . ?
O4 C5 C6 Cl2 -1(3) . . . . ?
O4 C5 C6 C1 178.0(8) . . . . ?
O4 C5 C6 Br2 -5(2) . . . . ?
O1 C1 C6 Cl2 -1(3) . . . . ?
O1 C1 C6 C5 179.6(8) . . . . ?
O1 C1 C6 Br2 3(2) . . . . ?
O2 C2 C3 Br1 0.0(13) . . . . ?
O2 C2 C3 C4 -177.4(8) . . . . ?
O2 C2 C3 Cl1 2.2(13) . . . . ?
O2 C2 C1 O1 0.0(11) . . . . ?
O2 C2 C1 C6 179.7(8) . . . . ?
N1 C10 C11 C12 -179.0(10) . . . . ?
N1 C16 C17 C18 -176.9(9) . . . . ?
C2 C1 C6 Cl2 179(2) . . . . ?
C2 C1 C6 C5 0.0(13) . . . . ?
C2 C1 C6 Br2 -176.9(17) . . . . ?
C5 C4 C3 Br1 178.1(7) . . . . ?
C5 C4 C3 C2 -4.5(13) . . . . ?
C5 C4 C3 Cl1 175.9(8) . . . . ?
C4 C5 C6 Cl2 179(3) . . . . ?
C4 C5 C6 C1 -2.0(13) . . . . ?
C4 C5 C6 Br2 174.9(17) . . . . ?
C7 C8 C9 O6 -176.1(9) . . . . ?
C7 C8 C9 C7 5.2(15) . . . 3_766 ?
C3 C2 C1 O1 -179.8(8) . . . . ?
C3 C2 C1 C6 -0.1(13) . . . . ?
C1 C2 C3 Br1 179.8(7) . . . . ?
C1 C2 C3 C4 2.5(13) . . . . ?
C1 C2 C3 Cl1 -178.0(8) . . . . ?
C6 C5 C4 O3 -175.4(8) . . . . ?
C6 C5 C4 C3 4.4(13) . . . . ?
C9 C7 C8 Cl3 178.3(7) 3_766 . . . ?
C9 C7 C8 C9 -5.3(15) 3_766 . . . ?
C9 C7 C8 Br3 177.8(7) 3_766 . . . ?
C10 N1 C19 C20 61.7(11) . . . . ?
C10 N1 C13 C14 -170.1(8) . . . . ?
C10 N1 C16 C17 54.5(11) . . . . ?
C19 N1 C10 C11 174.5(9) . . . . ?
C19 N1 C13 C14 -51.2(11) . . . . ?
C19 N1 C16 C17 -65.7(11) . . . . ?
C13 N1 C10 C11 -65.2(12) . . . . ?
C13 N1 C19 C20 -56.6(11) . . . . ?
C13 N1 C16 C17 173.1(9) . . . . ?
C16 N1 C10 C11 54.0(12) . . . . ?
C16 N1 C19 C20 -176.5(9) . . . . ?
C16 N1 C13 C14 69.0(10) . . . . ?
C21 C20 C19 N1 173.4(8) . . . . ?
C15 C14 C13 N1 -176.0(8) . . . . ?
Br3 C8 C9 O6 0.8(14) . . . . ?
Br3 C8 C9 C7 -177.8(7) . . . 3_766 ?
